data_4339540
loop_
_publ_author_name
'Liu, Bin'
'Li, Bao-Long'
'Li, Yi-Zhi'
'Chen, Yu'
'Bao, Song-Song'
'Zheng, Li-Min'

_publ_section_title
;
 Lanthanide diruthenium(II,III) compounds showing layered and PtS-type
 open framework structures.
;
_journal_issue 21
_journal_name_full 'Inorganic chemistry'
_journal_page_first 8524
_journal_page_last 8532
_journal_paper_doi 10.1021/ic0621695
_journal_volume 46
_journal_year 2007
_chemical_formula_moiety 'C4 H20 O20 P4 Pr Ru2, 8(H2 O)'
_chemical_formula_sum 'C4 H36 O28 P4 Pr Ru2'
_chemical_formula_weight 999.26
_chemical_name_systematic
; 
 ? 
;
_space_group_IT_number 15
_symmetry_cell_setting monoclinic
_symmetry_space_group_name_Hall '-C 2yc'
_symmetry_space_group_name_H-M 'C 1 2/c 1'
_atom_sites_solution_hydrogens geom
_atom_sites_solution_primary direct
_atom_sites_solution_secondary difmap
_audit_creation_method SHELXL-97
_cell_angle_alpha 90.00
_cell_angle_beta 93.73(5)
_cell_angle_gamma 90.00
_cell_formula_units_Z 4
_cell_length_a 13.15(6)
_cell_length_b 14.91(7)
_cell_length_c 15.69(7)
_cell_measurement_reflns_used 758
_cell_measurement_temperature 293(2)
_cell_measurement_theta_max 26.22
_cell_measurement_theta_min 2.73
_cell_volume 3070(2)
_computing_cell_refinement SMART
_computing_data_collection 'SMART (Bruker, 2000)'
_computing_data_reduction 'SAINT (Bruker, 2000)'
_computing_molecular_graphics SHELXTL
_computing_publication_material SHELXTL
_computing_structure_refinement 'SHELXL-97 (Sheldrick, 1997)'
_computing_structure_solution 'SHELXS-97 (Sheldrick, 1990)'
_diffrn_ambient_temperature 293(2)
_diffrn_measured_fraction_theta_full 0.997
_diffrn_measured_fraction_theta_max 0.997
_diffrn_measurement_device_type 'Bruker Smart Apex CCD area detector'
_diffrn_measurement_method 'phi and omega scans'
_diffrn_radiation_monochromator graphite
_diffrn_radiation_source 'fine-focus sealed tube'
_diffrn_radiation_type MoK\a
_diffrn_radiation_wavelength 0.71073
_diffrn_reflns_av_R_equivalents 0.0640
_diffrn_reflns_av_sigmaI/netI 0.0618
_diffrn_reflns_limit_h_max 16
_diffrn_reflns_limit_h_min -16
_diffrn_reflns_limit_k_max 18
_diffrn_reflns_limit_k_min -7
_diffrn_reflns_limit_l_max 18
_diffrn_reflns_limit_l_min -19
_diffrn_reflns_number 8067
_diffrn_reflns_theta_full 26.00
_diffrn_reflns_theta_max 26.00
_diffrn_reflns_theta_min 2.07
_exptl_absorpt_coefficient_mu 2.839
_exptl_absorpt_correction_T_max 0.7453
_exptl_absorpt_correction_T_min 0.6920
_exptl_absorpt_correction_type multi-scan
_exptl_absorpt_process_details 'SADABS, Bruker(2000)'
_exptl_crystal_colour 'red brown'
_exptl_crystal_density_diffrn 2.161
_exptl_crystal_density_method 'not measured'
_exptl_crystal_description block
_exptl_crystal_F_000 1964
_exptl_crystal_size_max 0.14
_exptl_crystal_size_mid 0.11
_exptl_crystal_size_min 0.11
_refine_diff_density_max 2.060
_refine_diff_density_min -1.519
_refine_diff_density_rms 0.162
_refine_ls_extinction_method none
_refine_ls_goodness_of_fit_ref 1.047
_refine_ls_hydrogen_treatment mixed
_refine_ls_matrix_type full
_refine_ls_number_parameters 178
_refine_ls_number_reflns 3012
_refine_ls_number_restraints 0
_refine_ls_restrained_S_all 1.047
_refine_ls_R_factor_all 0.0690
_refine_ls_R_factor_gt 0.0543
_refine_ls_shift/su_max 0.000
_refine_ls_shift/su_mean 0.000
_refine_ls_structure_factor_coef Fsqd
_refine_ls_weighting_details 'calc w=1/[\s^2^(Fo^2^)+(0.0367P)^2^+43.7598P] where P=(Fo^2^+2Fc^2^)/3'
_refine_ls_weighting_scheme calc
_refine_ls_wR_factor_gt 0.1117
_refine_ls_wR_factor_ref 0.1163
_reflns_number_gt 2512
_reflns_number_total 3012
_reflns_threshold_expression >2sigma(I)
_cod_data_source_file ic0621695-file013.cif
_cod_data_source_block 51029a
_cod_depositor_comments
;
The following automatic conversions were performed:

'_symmetry_cell_setting' value 'Monoclinic' changed to 'monoclinic'
according to
/usr/data/users/saulius/automatic-downloads/retrospective/ACS/lib/dictionaries/cif_core.dic
dictionary named 'cif_core.dic' version 2.4.2 from 2011-04-26.

Automatic conversion script
Id: cif_fix_values 2281 2013-09-26 08:29:07Z andrius 
;
_cod_original_cell_volume 3071(23)
_cod_original_sg_symbol_H-M 'C2/c  '
_cod_database_code 4339540

loop_
_symmetry_equiv_pos_as_xyz
'x, y, z'
'-x, y, -z+1/2'
'x+1/2, y+1/2, z'
'-x+1/2, y+1/2, -z+1/2'
'-x, -y, -z'
'x, -y, z-1/2'
'-x+1/2, -y+1/2, -z'
'x+1/2, -y+1/2, z-1/2'

loop_
_atom_site_label
_atom_site_type_symbol
_atom_site_fract_x
_atom_site_fract_y
_atom_site_fract_z
_atom_site_U_iso_or_equiv
_atom_site_adp_type
_atom_site_occupancy
_atom_site_symmetry_multiplicity
_atom_site_calc_flag
_atom_site_refinement_flags
Ru1 Ru 0.66816(5) 0.21285(4) 0.49662(4) 0.03150(18) Uani 1 1 d .
Pr1 Pr 0.5000 0.51058(4) 0.2500 0.03292(18) Uani 1 2 d S
P1 P 0.79841(16) 0.15524(14) 0.35839(13) 0.0328(4) Uani 1 1 d .
P2 P 0.68643(15) 0.33617(14) 0.34833(12) 0.0309(4) Uani 1 1 d .
O1 O 0.7120(4) 0.1192(4) 0.4088(3) 0.0363(13) Uani 1 1 d .
O2 O 0.8946(4) 0.2003(4) 0.4196(3) 0.0329(12) Uani 1 1 d .
O3 O 0.8431(4) 0.0801(4) 0.3013(3) 0.0311(12) Uani 1 1 d .
O4 O 0.6051(4) 0.2933(4) 0.4041(3) 0.0341(12) Uani 1 1 d .
O5 O 0.7860(4) 0.3707(3) 0.4029(3) 0.0343(12) Uani 1 1 d .
O6 O 0.6532(4) 0.4094(3) 0.2778(3) 0.0282(11) Uani 1 1 d .
O7 O 0.8108(4) 0.2711(4) 0.2444(3) 0.0378(14) Uani 1 1 d .
H7C H 0.8612 0.2913 0.2793 0.045 Uiso 1 1 d R
O8 O 0.5136(4) 0.1359(4) 0.4888(3) 0.0373(13) Uani 1 1 d .
H8B H 0.4630 0.1723 0.4992 0.045 Uiso 1 1 d R
H8C H 0.5006 0.1127 0.4389 0.045 Uiso 1 1 d R
O9 O 0.5587(4) 0.6360(4) 0.3566(3) 0.0378(13) Uani 1 1 d .
H9A H 0.5265 0.6332 0.4027 0.045 Uiso 1 1 d R
H9C H 0.5480 0.6882 0.3334 0.045 Uiso 1 1 d R
O10 O 0.5182(4) 0.4501(4) 0.1234(3) 0.0349(12) Uani 1 1 d .
H10A H 0.4754 0.4056 0.1127 0.042 Uiso 1 1 d R
H10C H 0.5826 0.4319 0.1213 0.042 Uiso 1 1 d R
O11 O 0.0312(4) 0.4964(4) 0.1110(3) 0.0326(11) Uani 1 1 d .
H11D H 0.0986 0.4901 0.1085 0.039 Uiso 1 1 d R
H11B H 0.0104 0.4636 0.1516 0.039 Uiso 1 1 d R
O12 O 0.6855(4) 0.5421(4) 0.5053(3) 0.0368(13) Uani 1 1 d .
H12D H 0.6632 0.5303 0.4534 0.044 Uiso 1 1 d R
H12A H 0.7505 0.5248 0.5143 0.044 Uiso 1 1 d R
O13 O 0.8653(4) 0.4690(3) 0.2067(3) 0.0340(13) Uani 1 1 d .
H13C H 0.8704 0.4354 0.2505 0.041 Uiso 1 1 d R
H13D H 0.8013 0.4675 0.1835 0.041 Uiso 1 1 d R
O14 O 0.8138(4) 0.3063(4) 0.0504(3) 0.0361(13) Uani 1 1 d .
H14D H 0.7567 0.3335 0.0628 0.043 Uiso 1 1 d R
H14C H 0.8375 0.2736 0.0930 0.043 Uiso 1 1 d R
C1 C 0.7400(6) 0.2413(5) 0.2827(5) 0.0313(16) Uani 1 1 d .
C2 C 0.6501(6) 0.2034(6) 0.2302(5) 0.0394(19) Uani 1 1 d .
H2A H 0.6609 0.2105 0.1694 0.059 Uiso 1 1 calc R
H2B H 0.5881 0.2353 0.2438 0.059 Uiso 1 1 calc R
H2C H 0.6429 0.1395 0.2434 0.059 Uiso 1 1 calc R

loop_
_atom_site_aniso_label
_atom_site_aniso_U_11
_atom_site_aniso_U_22
_atom_site_aniso_U_33
_atom_site_aniso_U_23
_atom_site_aniso_U_13
_atom_site_aniso_U_12
Ru1 0.0322(3) 0.0251(3) 0.0355(3) -0.0029(3) -0.0114(2) 0.0021(3)
Pr1 0.0370(4) 0.0289(3) 0.0322(3) 0.000 -0.0028(2) 0.000
P1 0.0363(11) 0.0239(10) 0.0377(10) -0.0024(8) -0.0025(8) 0.0014(8)
P2 0.0330(10) 0.0257(10) 0.0336(10) 0.0015(8) -0.0015(8) 0.0040(8)
O1 0.031(3) 0.035(3) 0.041(3) -0.014(3) -0.012(2) -0.015(2)
O2 0.032(3) 0.029(3) 0.034(3) -0.016(2) -0.019(2) 0.014(2)
O3 0.034(3) 0.029(3) 0.028(2) -0.010(2) -0.017(2) 0.010(2)
O4 0.038(3) 0.028(3) 0.034(3) -0.013(2) -0.020(2) 0.009(2)
O5 0.040(3) 0.023(3) 0.037(3) -0.007(2) -0.017(2) 0.010(2)
O6 0.030(3) 0.022(3) 0.031(2) 0.008(2) -0.004(2) 0.000(2)
O7 0.038(3) 0.032(3) 0.041(3) -0.014(2) -0.017(2) 0.020(3)
O8 0.030(3) 0.042(3) 0.037(3) -0.004(2) -0.018(2) 0.003(3)
O9 0.040(3) 0.039(3) 0.034(3) -0.019(2) -0.005(2) -0.014(3)
O10 0.031(3) 0.038(3) 0.036(3) -0.002(2) -0.001(2) 0.003(2)
O11 0.030(3) 0.033(3) 0.033(2) 0.005(2) -0.011(2) -0.003(2)
O12 0.035(3) 0.036(3) 0.037(3) -0.023(2) -0.019(2) 0.007(2)
O13 0.034(3) 0.028(3) 0.038(3) -0.019(2) -0.017(2) 0.016(2)
O14 0.038(3) 0.036(3) 0.032(3) -0.017(2) -0.016(2) 0.017(3)
C1 0.028(4) 0.035(4) 0.031(3) -0.003(3) -0.003(3) -0.005(3)
C2 0.037(4) 0.040(5) 0.041(4) 0.000(4) -0.003(3) -0.006(4)

loop_
_atom_type_symbol
_atom_type_description
_atom_type_scat_dispersion_real
_atom_type_scat_dispersion_imag
_atom_type_scat_source
C C 0.0033 0.0016 'International Tables Vol C Tables 4.2.6.8 and 6.1.1.4'
H H 0.0000 0.0000 'International Tables Vol C Tables 4.2.6.8 and 6.1.1.4'
O O 0.0106 0.0060 'International Tables Vol C Tables 4.2.6.8 and 6.1.1.4'
P P 0.1023 0.0942 'International Tables Vol C Tables 4.2.6.8 and 6.1.1.4'
Ru Ru -1.2594 0.8363 'International Tables Vol C Tables 4.2.6.8 and 6.1.1.4'
Pr Pr -0.2180 2.8214 'International Tables Vol C Tables 4.2.6.8 and 6.1.1.4'

loop_
_geom_angle_atom_site_label_1
_geom_angle_atom_site_label_2
_geom_angle_atom_site_label_3
_geom_angle
_geom_angle_site_symmetry_1
_geom_angle_site_symmetry_3
O4 Ru1 O2 85.5(4) . 7_656
O4 Ru1 O5 172.6(2) . 7_656
O2 Ru1 O5 90.1(4) 7_656 7_656
O4 Ru1 O1 92.4(4) . .
O2 Ru1 O1 172.4(2) 7_656 .
O5 Ru1 O1 91.2(4) 7_656 .
O4 Ru1 O8 86.5(3) . .
O2 Ru1 O8 87.6(3) 7_656 .
O5 Ru1 O8 87.3(3) 7_656 .
O1 Ru1 O8 85.0(3) . .
O4 Ru1 Ru1 94.7(3) . 7_656
O2 Ru1 Ru1 94.4(3) 7_656 7_656
O5 Ru1 Ru1 91.6(2) 7_656 7_656
O1 Ru1 Ru1 93.0(3) . 7_656
O8 Ru1 Ru1 177.72(15) . 7_656
O10 Pr1 O10 131.8(4) . 2_655
O10 Pr1 O3 126.95(19) . 3_455
O10 Pr1 O3 74.9(2) 2_655 3_455
O10 Pr1 O3 74.9(2) . 4_655
O10 Pr1 O3 126.95(19) 2_655 4_655
O3 Pr1 O3 130.8(4) 3_455 4_655
O10 Pr1 O6 74.5(2) . 2_655
O10 Pr1 O6 77.3(2) 2_655 2_655
O3 Pr1 O6 68.7(3) 3_455 2_655
O3 Pr1 O6 149.3(2) 4_655 2_655
O10 Pr1 O6 77.3(2) . .
O10 Pr1 O6 74.5(2) 2_655 .
O3 Pr1 O6 149.3(2) 3_455 .
O3 Pr1 O6 68.7(3) 4_655 .
O6 Pr1 O6 106.9(4) 2_655 .
O10 Pr1 O9 146.0(2) . .
O10 Pr1 O9 76.1(4) 2_655 .
O3 Pr1 O9 73.1(3) 3_455 .
O3 Pr1 O9 71.9(3) 4_655 .
O6 Pr1 O9 137.81(19) 2_655 .
O6 Pr1 O9 96.8(3) . .
O10 Pr1 O9 76.1(4) . 2_655
O10 Pr1 O9 146.0(2) 2_655 2_655
O3 Pr1 O9 71.9(3) 3_455 2_655
O3 Pr1 O9 73.1(3) 4_655 2_655
O6 Pr1 O9 96.8(3) 2_655 2_655
O6 Pr1 O9 137.81(19) . 2_655
O9 Pr1 O9 87.7(4) . 2_655
O10 Pr1 H10C 18.8 . .
O10 Pr1 H10C 125.6 2_655 .
O3 Pr1 H10C 145.7 3_455 .
O3 Pr1 H10C 62.9 4_655 .
O6 Pr1 H10C 88.1 2_655 .
O6 Pr1 H10C 60.1 . .
O9 Pr1 H10C 134.1 . .
O9 Pr1 H10C 87.0 2_655 .
O1 P1 O3 111.3(4) . .
O1 P1 O2 113.8(4) . .
O3 P1 O2 108.4(4) . .
O1 P1 C1 106.3(4) . .
O3 P1 C1 106.2(4) . .
O2 P1 C1 110.5(4) . .
O4 P2 O6 120.1(4) . .
O4 P2 O5 113.4(4) . .
O6 P2 O5 109.1(4) . .
O4 P2 C1 106.8(4) . .
O6 P2 C1 103.1(4) . .
O5 P2 C1 102.0(4) . .
P1 O1 Ru1 110.9(4) . .
P1 O2 Ru1 107.4(4) . 7_656
P1 O3 Pr1 146.0(3) . 3_545
P2 O4 Ru1 112.4(4) . .
P2 O5 Ru1 113.6(4) . 7_656
P2 O6 Pr1 134.9(3) . .
C1 O7 H7C 112.5 . .
Ru1 O8 H8B 110.7 . .
Ru1 O8 H8C 111.5 . .
H8B O8 H8C 108.0 . .
Pr1 O9 H9A 111.3 . .
Pr1 O9 H9C 110.1 . .
H9A O9 H9C 108.7 . .
Pr1 O10 H10A 112.0 . .
Pr1 O10 H10C 108.4 . .
H10A O10 H10C 111.1 . .
H11D O11 H11B 109.6 . .
H12D O12 H12A 110.7 . .
H13C O13 H13D 109.7 . .
H14D O14 H14C 110.9 . .
O7 C1 C2 117.6(7) . .
O7 C1 P1 105.4(6) . .
C2 C1 P1 111.3(6) . .
O7 C1 P2 108.3(6) . .
C2 C1 P2 105.6(6) . .
P1 C1 P2 108.4(5) . .
C1 C2 H2A 109.5 . .
C1 C2 H2B 109.5 . .
H2A C2 H2B 109.5 . .
C1 C2 H2C 109.5 . .
H2A C2 H2C 109.5 . .
H2B C2 H2C 109.5 . .

loop_
_geom_bond_atom_site_label_1
_geom_bond_atom_site_label_2
_geom_bond_distance
_geom_bond_site_symmetry_2
Ru1 O4 2.019(7) .
Ru1 O2 2.056(7) 7_656
Ru1 O5 2.068(8) 7_656
Ru1 O1 2.070(8) .
Ru1 O8 2.331(10) .
Ru1 Ru1 2.418(9) 7_656
Pr1 O10 2.208(9) .
Pr1 O10 2.208(9) 2_655
Pr1 O3 2.490(10) 3_455
Pr1 O3 2.490(10) 4_655
Pr1 O6 2.532(9) 2_655
Pr1 O6 2.532(9) .
Pr1 O9 2.593(9) .
Pr1 O9 2.593(9) 2_655
Pr1 H10C 2.6307 .
P1 O1 1.524(7) .
P1 O3 1.573(7) .
P1 O2 1.678(7) .
P1 C1 1.878(10) .
P2 O4 1.562(8) .
P2 O6 1.596(7) .
P2 O5 1.603(7) .
P2 C1 1.912(10) .
O2 Ru1 2.056(7) 7_656
O3 Pr1 2.490(10) 3_545
O5 Ru1 2.068(8) 7_656
O7 C1 1.224(10) .
O7 H7C 0.8844 .
O8 H8B 0.8813 .
O8 H8C 0.8620 .
O9 H9A 0.8627 .
O9 H9C 0.8665 .
O10 H10A 0.8796 .
O10 H10C 0.8929 .
O11 H11D 0.8952 .
O11 H11B 0.8621 .
O12 H12D 0.8650 .
O12 H12A 0.8951 .
O13 H13C 0.8500 .
O13 H13D 0.8954 .
O14 H14D 0.8853 .
O14 H14C 0.8677 .
C1 C2 1.506(11) .
C2 H2A 0.9800 .
C2 H2B 0.9800 .
C2 H2C 0.9800 .

loop_
_geom_hbond_atom_site_label_D
_geom_hbond_atom_site_label_H
_geom_hbond_atom_site_label_A
_geom_hbond_distance_DH
_geom_hbond_distance_HA
_geom_hbond_distance_DA
_geom_hbond_angle_DHA
_geom_hbond_site_symmetry_A
O14 H14C O9 0.87 2.56 3.327(12) 147.7 4_645
O13 H13D O3 0.90 2.56 3.198(13) 129.1 4_655
O12 H12A O1 0.90 2.50 3.030(12) 118.7 7_656
O11 H11B O13 0.86 2.15 2.758(12) 127.5 1_455
O14 H14D O12 0.89 2.24 2.882(12) 129.0 6_565
O10 H10C O12 0.89 2.37 2.970(12) 124.7 6_565
O11 H11D O5 0.90 2.35 3.068(12) 136.7 2_655
O10 H10A O4 0.88 1.99 2.863(12) 171.6 2_655
O9 H9C O7 0.87 2.60 3.143(11) 121.6 4_655
O9 H9A O2 0.86 2.04 2.614(11) 123.7 3_455
O8 H8C O11 0.86 1.94 2.647(11) 138.7 4_545
O8 H8B O14 0.88 2.19 2.986(13) 149.5 8_456
O13 H13C O7 0.85 2.57 3.103(15) 121.5 .
O14 H14C O7 0.87 2.42 3.091(15) 134.0 .
O12 H12D O9 0.87 2.53 3.111(11) 125.2 .
O7 H7C O2 0.88 2.60 3.081(13) 115.2 .
